data_1553261
loop_
_publ_author_name
'Zhang, Xiao-Ru'
'Wang, Hao-Wen'
'Tang, Wen-Lin'
'Zhang, Yu'
'Yang, Hui'
'Hu, De-Xuan'
'Ravji, Azhar'
'Marchand, Christophe'
'Kiselev, Evgeny'
'Ofori-Atta, Kwabena'
'Agama, Keli'
'Pommier, Yves'
'An, Lin-Kun'

_publ_section_title
;
 Discovery, Synthesis, and Evaluation of Oxynitidine Derivatives as Dual
 Inhibitors of DNA Topoisomerase IB (TOP1) and Tyrosyl-DNA
 Phosphodiesterase 1 (TDP1), and Potential Antitumor Agents.
;
_journal_issue 22
_journal_name_full 'Journal of medicinal chemistry'
_journal_page_first 9908
_journal_page_last 9930
_journal_paper_doi 10.1021/acs.jmedchem.8b00639
_journal_volume 61
_journal_year 2018
_chemical_formula_moiety 'C27 H32 N2 O4'
_chemical_formula_sum 'C27 H32 N2 O4'
_chemical_formula_weight 448.54
_space_group_crystal_system monoclinic
_space_group_IT_number 14
_space_group_name_Hall '-P 2ybc'
_space_group_name_H-M_alt 'P 1 21/c 1'
_atom_sites_solution_hydrogens geom
_atom_sites_solution_primary iterative
_audit_creation_date 2017-10-17
_audit_creation_method
;
Olex2 1.2
(compiled 2017.08.10 svn.r3458 for OlexSys, GUI svn.r5381)
;
_cell_angle_alpha 90
_cell_angle_beta 91.6653(13)
_cell_angle_gamma 90
_cell_formula_units_Z 4
_cell_length_a 9.41991(12)
_cell_length_b 10.11440(12)
_cell_length_c 23.7285(4)
_cell_measurement_reflns_used 5610
_cell_measurement_temperature 100
_cell_measurement_theta_max 71.6480
_cell_measurement_theta_min 4.6910
_cell_volume 2259.82(5)
_computing_cell_refinement
;
CrysAlisPro, Agilent Technologies,
Version 1.171.37.34 (release 22-05-2014 CrysAlis171 .NET)
(compiled May 22 2014,16:03:01)
;
_computing_data_collection
;
CrysAlisPro, Agilent Technologies,
Version 1.171.37.34 (release 22-05-2014 CrysAlis171 .NET)
(compiled May 22 2014,16:03:01)
;
_computing_data_reduction
;
CrysAlisPro, Agilent Technologies,
Version 1.171.37.34 (release 22-05-2014 CrysAlis171 .NET)
(compiled May 22 2014,16:03:01)
;
_computing_molecular_graphics 'Olex2 (Dolomanov et al., 2009)'
_computing_publication_material 'Olex2 (Dolomanov et al., 2009)'
_computing_structure_refinement 'ShelXL (Sheldrick, 2015)'
_computing_structure_solution 'olex2.solve (Bourhis et al., 2015)'
_diffrn_ambient_temperature 100
_diffrn_detector 'CCD plate'
_diffrn_detector_area_resol_mean 8.2417
_diffrn_detector_type Onyx
_diffrn_measured_fraction_theta_full 0.999
_diffrn_measured_fraction_theta_max 0.999
_diffrn_measurement_details
;
#__ type_ start__ end____ width___ exp.time_
  1 omega   26.00   64.00   1.0000    1.0000
omega____ theta____ kappa____ phi______ frames
    -       42.2034   77.0000  120.0000 38

#__ type_ start__ end____ width___ exp.time_
  2 omega   67.00  166.00   1.0000    2.5000
omega____ theta____ kappa____ phi______ frames
    -      100.0000   77.0000  150.0000 99

#__ type_ start__ end____ width___ exp.time_
  3 omega   74.00  145.00   1.0000    2.5000
omega____ theta____ kappa____ phi______ frames
    -      100.0000   77.0000   60.0000 71

#__ type_ start__ end____ width___ exp.time_
  4 omega   66.00  177.00   1.0000    2.5000
omega____ theta____ kappa____ phi______ frames
    -      100.0000   77.0000  120.0000 111

#__ type_ start__ end____ width___ exp.time_
  5 omega   78.00  104.00   1.0000    2.5000
omega____ theta____ kappa____ phi______ frames
    -      100.0000   77.0000 -120.0000 26

#__ type_ start__ end____ width___ exp.time_
  6 omega  139.00  164.00   1.0000    2.5000
omega____ theta____ kappa____ phi______ frames
    -      100.0000   77.0000 -120.0000 25

#__ type_ start__ end____ width___ exp.time_
  7 omega   80.00  162.00   1.0000    2.5000
omega____ theta____ kappa____ phi______ frames
    -      100.0000   77.0000 -180.0000 82

#__ type_ start__ end____ width___ exp.time_
  8 omega   22.00  121.00   1.0000    1.0000
omega____ theta____ kappa____ phi______ frames
    -       42.2034   77.0000  -60.0000 99

#__ type_ start__ end____ width___ exp.time_
  9 omega  -76.00  -10.00   1.0000    1.0000
omega____ theta____ kappa____ phi______ frames
    -      -42.2034   77.0000  -60.0000 66

#__ type_ start__ end____ width___ exp.time_
 10 omega -123.00  -28.00   1.0000    2.5000
omega____ theta____ kappa____ phi______ frames
    -      -95.0000   77.0000  -90.0000 95
;
_diffrn_measurement_device 'four-circle diffractometer'
_diffrn_measurement_device_type 'Xcalibur, Onyx, Nova'
_diffrn_measurement_method '\w scans'
_diffrn_orient_matrix_UB_11 0.0168274000
_diffrn_orient_matrix_UB_12 0.1222090000
_diffrn_orient_matrix_UB_13 0.0383633000
_diffrn_orient_matrix_UB_21 0.1618283000
_diffrn_orient_matrix_UB_22 -0.0029480000
_diffrn_orient_matrix_UB_23 -0.0076702000
_diffrn_orient_matrix_UB_31 -0.0172640000
_diffrn_orient_matrix_UB_32 0.0909136000
_diffrn_orient_matrix_UB_33 -0.0518279000
_diffrn_radiation_monochromator mirror
_diffrn_radiation_probe x-ray
_diffrn_radiation_type CuK\a
_diffrn_radiation_wavelength 1.54184
_diffrn_reflns_av_R_equivalents 0.0458
_diffrn_reflns_av_unetI/netI 0.0437
_diffrn_reflns_Laue_measured_fraction_full 0.999
_diffrn_reflns_Laue_measured_fraction_max 0.999
_diffrn_reflns_limit_h_max 10
_diffrn_reflns_limit_h_min -11
_diffrn_reflns_limit_k_max 12
_diffrn_reflns_limit_k_min -10
_diffrn_reflns_limit_l_max 28
_diffrn_reflns_limit_l_min -28
_diffrn_reflns_number 9926
_diffrn_reflns_point_group_measured_fraction_full 0.999
_diffrn_reflns_point_group_measured_fraction_max 0.999
_diffrn_reflns_theta_full 67.079
_diffrn_reflns_theta_max 67.079
_diffrn_reflns_theta_min 3.727
_diffrn_source 'sealed X-ray tube'
_diffrn_source_type 'Nova (Cu) X-ray Source'
_exptl_absorpt_coefficient_mu 0.710
_exptl_absorpt_correction_T_max 1.00000
_exptl_absorpt_correction_T_min 0.32455
_exptl_absorpt_correction_type multi-scan
_exptl_absorpt_process_details
;
CrysAlisPro, Agilent Technologies,
Version 1.171.37.34 (release 22-05-2014 CrysAlis171 .NET)
(compiled May 22 2014,16:03:01)
Empirical absorption correction using spherical harmonics,
 implemented in SCALE3 ABSPACK scaling algorithm.
;
_exptl_crystal_colour colourless
_exptl_crystal_colour_primary colourless
_exptl_crystal_density_diffrn 1.318
_exptl_crystal_description block
_exptl_crystal_F_000 960
_exptl_crystal_size_max 0.4
_exptl_crystal_size_mid 0.2
_exptl_crystal_size_min 0.1
_refine_diff_density_max 0.244
_refine_diff_density_min -0.293
_refine_diff_density_rms 0.051
_refine_ls_extinction_method none
_refine_ls_goodness_of_fit_ref 1.044
_refine_ls_hydrogen_treatment constr
_refine_ls_matrix_type full
_refine_ls_number_parameters 302
_refine_ls_number_reflns 4039
_refine_ls_number_restraints 0
_refine_ls_restrained_S_all 1.044
_refine_ls_R_factor_all 0.0561
_refine_ls_R_factor_gt 0.0460
_refine_ls_shift/su_max 0.000
_refine_ls_shift/su_mean 0.000
_refine_ls_structure_factor_coef Fsqd
_refine_ls_weighting_details 'w=1/[\s^2^(Fo^2^)+(0.0753P)^2^+0.3343P] where P=(Fo^2^+2Fc^2^)/3'
_refine_ls_weighting_scheme calc
_refine_ls_wR_factor_gt 0.1225
_refine_ls_wR_factor_ref 0.1325
_reflns_Friedel_coverage 0.000
_reflns_number_gt 3327
_reflns_number_total 4039
_reflns_threshold_expression 'I > 2\s(I)'
_cod_data_source_file jm8b00639_si_002.cif
_cod_data_source_block zxr_ntd97_150421
_cod_database_code 1553261
_shelx_shelxl_version_number 2016/6
_shelx_space_group_comment
;
The symmetry employed for this shelxl refinement is uniquely defined
by the following loop, which should always be used as a source of
symmetry information in preference to the above space-group names.
They are only intended as comments.
;
_shelx_estimated_absorpt_t_max 0.932
_shelx_estimated_absorpt_t_min 0.764
_reflns_odcompleteness_completeness 99.91
_reflns_odcompleteness_iscentric 1
_reflns_odcompleteness_theta 66.97
_olex2_refinement_description
;
1. Fixed Uiso
 At 1.2 times of:
  All C(H) groups, All C(H,H) groups
 At 1.5 times of:
  All C(H,H,H) groups
2.a Secondary CH2 refined with riding coordinates:
 C23(H23A,H23B), C8(H8A,H8B), C3(H3A,H3B), C24(H24A,H24B), C26(H26A,H26B),
 C21(H21A,H21B), C22(H22A,H22B)
2.b Aromatic/amide H refined with riding coordinates:
 C1(H1), C13(H13), C16(H16), C10(H10), C17(H17), C5(H5)
2.c Idealised Me refined as rotating group:
 C19(H19A,H19B,H19C), C20(H20A,H20B,H20C), C27(H27A,H27B,H27C), C25(H25A,H25B,
 H25C)
;
_olex2_submission_special_instructions 'No special instructions were received'

loop_
_space_group_symop_operation_xyz
'x, y, z'
'-x, y+1/2, -z+1/2'
'-x, -y, -z'
'x, -y-1/2, z-1/2'

loop_
_atom_site_label
_atom_site_type_symbol
_atom_site_fract_x
_atom_site_fract_y
_atom_site_fract_z
_atom_site_U_iso_or_equiv
_atom_site_adp_type
_atom_site_occupancy
_atom_site_site_symmetry_order
_atom_site_calc_flag
_atom_site_refinement_flags_posn
O1 O 0.74265(12) 0.18978(11) 0.52158(6) 0.0304(3) Uani 1 1 d .
O2 O 0.82331(12) -0.02096(11) 0.50167(6) 0.0293(3) Uani 1 1 d .
O3 O 0.07984(12) -0.36950(11) 0.15911(5) 0.0296(3) Uani 1 1 d .
O4 O -0.07017(12) -0.16529(11) 0.20085(6) 0.0301(3) Uani 1 1 d .
N1 N 0.51931(14) -0.21317(13) 0.33488(6) 0.0248(3) Uani 1 1 d .
N2 N 0.76174(14) -0.39295(13) 0.41175(7) 0.0271(3) Uani 1 1 d .
C15 C 0.34952(16) -0.03228(15) 0.31849(7) 0.0238(4) Uani 1 1 d .
C12 C 0.06838(16) -0.17596(15) 0.21905(8) 0.0257(4) Uani 1 1 d .
C4 C 0.70730(16) 0.00731(15) 0.46711(8) 0.0254(4) Uani 1 1 d .
C18 C 0.48091(16) 0.11621(15) 0.40672(8) 0.0250(4) Uani 1 1 d .
C7 C 0.46532(16) -0.08461(15) 0.34869(7) 0.0239(4) Uani 1 1 d .
C1 C 0.54728(17) 0.19113(15) 0.45092(8) 0.0263(4) Uani 1 1 d .
H1 H 0.514944 0.277351 0.459913 0.032 Uiso 1 1 calc R
C13 C 0.13409(16) -0.09281(15) 0.25832(8) 0.0252(4) Uani 1 1 d .
H13 H 0.082892 -0.020904 0.273572 0.030 Uiso 1 1 calc R
C11 C 0.14471(17) -0.28166(15) 0.19605(8) 0.0262(4) Uani 1 1 d .
C2 C 0.65808(17) 0.13527(16) 0.47972(8) 0.0258(4) Uani 1 1 d .
C16 C 0.30238(16) 0.09729(15) 0.33149(8) 0.0249(4) Uani 1 1 d .
H16 H 0.225394 0.134904 0.310290 0.030 Uiso 1 1 calc R
C23 C 0.68980(17) -0.45546(16) 0.36282(8) 0.0291(4) Uani 1 1 d .
H23A H 0.721108 -0.548729 0.360792 0.035 Uiso 1 1 calc R
H23B H 0.720879 -0.410579 0.328217 0.035 Uiso 1 1 calc R
C10 C 0.28427(17) -0.30329(15) 0.21352(8) 0.0255(4) Uani 1 1 d .
H10 H 0.335495 -0.375074 0.198197 0.031 Uiso 1 1 calc R
C8 C 0.50123(16) -0.23884(16) 0.27448(8) 0.0264(4) Uani 1 1 d .
H8A H 0.532037 -0.330403 0.266586 0.032 Uiso 1 1 calc R
H8B H 0.563319 -0.178112 0.253665 0.032 Uiso 1 1 calc R
C14 C 0.27588(16) -0.11456(15) 0.27559(7) 0.0241(4) Uani 1 1 d .
C17 C 0.36621(16) 0.16853(15) 0.37404(8) 0.0260(4) Uani 1 1 d .
H17 H 0.332858 0.255070 0.381849 0.031 Uiso 1 1 calc R
C6 C 0.53199(16) -0.01369(15) 0.39388(7) 0.0241(4) Uani 1 1 d .
C9 C 0.35005(16) -0.22134(15) 0.25313(7) 0.0249(4) Uani 1 1 d .
C5 C 0.64943(16) -0.06795(15) 0.42534(8) 0.0255(4) Uani 1 1 d .
H5 H 0.685475 -0.153395 0.417287 0.031 Uiso 1 1 calc R
C3 C 0.83276(17) 0.08486(16) 0.54180(8) 0.0293(4) Uani 1 1 d .
H3A H 0.801691 0.054076 0.579076 0.035 Uiso 1 1 calc R
H3B H 0.932087 0.116222 0.545875 0.035 Uiso 1 1 calc R
C24 C 0.73941(19) -0.47019(17) 0.46288(8) 0.0326(4) Uani 1 1 d .
H24A H 0.787029 -0.556879 0.459164 0.039 Uiso 1 1 calc R
H24B H 0.636444 -0.486867 0.466245 0.039 Uiso 1 1 calc R
C19 C 0.04245(19) -0.31386(18) 0.10515(8) 0.0322(4) Uani 1 1 d .
H19A H 0.014451 -0.384788 0.078974 0.048 Uiso 1 1 calc GR
H19B H 0.124306 -0.266484 0.090504 0.048 Uiso 1 1 calc GR
H19C H -0.036956 -0.252261 0.109062 0.048 Uiso 1 1 calc GR
C26 C 0.91426(18) -0.38026(17) 0.40092(8) 0.0310(4) Uani 1 1 d .
H26A H 0.950659 -0.466893 0.388359 0.037 Uiso 1 1 calc R
H26B H 0.965306 -0.356944 0.436600 0.037 Uiso 1 1 calc R
C21 C 0.46195(17) -0.31626(15) 0.37192(8) 0.0259(4) Uani 1 1 d .
H21A H 0.358000 -0.322327 0.365013 0.031 Uiso 1 1 calc R
H21B H 0.478648 -0.289377 0.411679 0.031 Uiso 1 1 calc R
C20 C -0.14950(17) -0.05671(16) 0.22213(9) 0.0311(4) Uani 1 1 d .
H20A H -0.245521 -0.057578 0.205087 0.047 Uiso 1 1 calc GR
H20B H -0.102273 0.026410 0.212721 0.047 Uiso 1 1 calc GR
H20C H -0.155138 -0.064499 0.263170 0.047 Uiso 1 1 calc GR
C22 C 0.52733(17) -0.45267(16) 0.36328(8) 0.0289(4) Uani 1 1 d .
H22A H 0.489977 -0.488971 0.327047 0.035 Uiso 1 1 calc R
H22B H 0.495581 -0.511870 0.393658 0.035 Uiso 1 1 calc R
C27 C 0.9468(2) -0.27660(18) 0.35665(9) 0.0363(4) Uani 1 1 d .
H27A H 0.905700 -0.304085 0.320087 0.055 Uiso 1 1 calc GR
H27B H 1.049894 -0.267292 0.353823 0.055 Uiso 1 1 calc GR
H27C H 0.905736 -0.191641 0.367536 0.055 Uiso 1 1 calc GR
C25 C 0.7949(2) -0.40347(19) 0.51641(9) 0.0380(4) Uani 1 1 d .
H25A H 0.898942 -0.403520 0.517082 0.057 Uiso 1 1 calc GR
H25B H 0.761214 -0.451651 0.549268 0.057 Uiso 1 1 calc GR
H25C H 0.760273 -0.312149 0.517436 0.057 Uiso 1 1 calc GR

loop_
_atom_site_aniso_label
_atom_site_aniso_U_11
_atom_site_aniso_U_22
_atom_site_aniso_U_33
_atom_site_aniso_U_23
_atom_site_aniso_U_13
_atom_site_aniso_U_12
O1 0.0266(6) 0.0260(6) 0.0382(7) -0.0049(5) -0.0056(5) 0.0008(4)
O2 0.0245(6) 0.0271(6) 0.0360(7) -0.0031(5) -0.0061(5) 0.0031(4)
O3 0.0278(6) 0.0247(5) 0.0360(7) -0.0022(5) -0.0029(5) -0.0042(4)
O4 0.0189(5) 0.0274(6) 0.0439(8) -0.0062(5) -0.0026(5) 0.0001(4)
N1 0.0220(6) 0.0206(6) 0.0319(8) -0.0015(6) 0.0013(6) 0.0009(5)
N2 0.0223(7) 0.0257(7) 0.0331(8) -0.0006(6) -0.0009(6) 0.0008(5)
C15 0.0191(7) 0.0237(7) 0.0288(9) 0.0006(6) 0.0036(6) -0.0017(6)
C12 0.0189(7) 0.0235(7) 0.0348(10) 0.0024(7) 0.0013(7) -0.0008(6)
C4 0.0199(7) 0.0246(7) 0.0318(9) 0.0024(7) 0.0022(7) 0.0005(6)
C18 0.0209(7) 0.0227(7) 0.0318(9) 0.0006(6) 0.0043(7) -0.0019(6)
C7 0.0201(7) 0.0207(7) 0.0312(9) 0.0009(6) 0.0045(7) 0.0001(6)
C1 0.0227(8) 0.0211(7) 0.0352(10) -0.0015(7) 0.0023(7) 0.0009(6)
C13 0.0223(8) 0.0213(7) 0.0319(9) 0.0008(6) 0.0024(7) -0.0002(6)
C11 0.0263(8) 0.0223(7) 0.0301(10) -0.0003(6) 0.0013(7) -0.0037(6)
C2 0.0229(8) 0.0243(7) 0.0302(9) -0.0018(7) 0.0018(7) -0.0040(6)
C16 0.0203(7) 0.0227(7) 0.0317(9) 0.0031(6) 0.0005(7) 0.0007(6)
C23 0.0264(8) 0.0237(8) 0.0369(10) -0.0043(7) -0.0017(7) 0.0048(6)
C10 0.0237(8) 0.0219(7) 0.0313(9) 0.0000(6) 0.0047(7) 0.0002(6)
C8 0.0224(8) 0.0258(8) 0.0310(10) -0.0017(7) 0.0017(7) 0.0029(6)
C14 0.0213(7) 0.0228(7) 0.0284(9) 0.0024(6) 0.0024(7) -0.0019(6)
C17 0.0226(8) 0.0207(7) 0.0349(10) 0.0009(7) 0.0043(7) 0.0012(6)
C6 0.0207(7) 0.0218(7) 0.0299(9) 0.0013(6) 0.0045(7) -0.0008(6)
C9 0.0220(8) 0.0233(7) 0.0295(9) 0.0017(6) 0.0033(7) -0.0007(6)
C5 0.0202(7) 0.0226(7) 0.0338(10) 0.0005(7) 0.0028(7) 0.0012(6)
C3 0.0264(8) 0.0270(8) 0.0341(10) -0.0023(7) -0.0040(7) 0.0007(6)
C24 0.0324(9) 0.0269(8) 0.0386(11) 0.0017(7) 0.0027(8) 0.0011(7)
C19 0.0303(9) 0.0346(9) 0.0318(10) -0.0043(7) 0.0000(7) -0.0024(7)
C26 0.0243(8) 0.0298(8) 0.0388(11) -0.0005(7) -0.0010(7) 0.0009(6)
C21 0.0211(7) 0.0228(7) 0.0338(10) 0.0004(7) -0.0001(7) 0.0002(6)
C20 0.0213(8) 0.0272(8) 0.0446(11) -0.0022(7) -0.0007(7) 0.0024(6)
C22 0.0268(8) 0.0209(7) 0.0388(10) -0.0015(7) -0.0030(7) 0.0002(6)
C27 0.0309(9) 0.0351(9) 0.0431(12) 0.0004(8) 0.0038(8) -0.0027(7)
C25 0.0362(9) 0.0427(10) 0.0351(11) 0.0002(8) 0.0011(8) 0.0041(8)

loop_
_atom_type_symbol
_atom_type_description
_atom_type_scat_dispersion_real
_atom_type_scat_dispersion_imag
_atom_type_scat_source
C C 0.0181 0.0091 'International Tables Vol C Tables 4.2.6.8 and 6.1.1.4'
H H 0.0000 0.0000 'International Tables Vol C Tables 4.2.6.8 and 6.1.1.4'
N N 0.0311 0.0180 'International Tables Vol C Tables 4.2.6.8 and 6.1.1.4'
O O 0.0492 0.0322 'International Tables Vol C Tables 4.2.6.8 and 6.1.1.4'

loop_
_geom_angle_atom_site_label_1
_geom_angle_atom_site_label_2
_geom_angle_atom_site_label_3
_geom_angle
C2 O1 C3 105.72(12)
C4 O2 C3 105.87(12)
C11 O3 C19 114.07(12)
C12 O4 C20 116.97(13)
C7 N1 C8 110.63(13)
C7 N1 C21 111.42(12)
C8 N1 C21 115.09(13)
C23 N2 C26 109.23(14)
C24 N2 C23 110.55(13)
C24 N2 C26 110.84(14)
C7 C15 C16 118.95(16)
C7 C15 C14 119.16(14)
C16 C15 C14 121.84(15)
O4 C12 C13 124.57(14)
O4 C12 C11 115.56(15)
C13 C12 C11 119.86(15)
O2 C4 C2 108.93(15)
C5 C4 O2 128.01(14)
C5 C4 C2 122.98(16)
C1 C18 C6 120.07(15)
C17 C18 C1 121.12(14)
C17 C18 C6 118.80(16)
C15 C7 N1 120.24(15)
C15 C7 C6 121.27(14)
C6 C7 N1 118.49(14)
C18 C1 H1 121.1
C2 C1 C18 117.72(15)
C2 C1 H1 121.1
C12 C13 H13 119.9
C12 C13 C14 120.22(15)
C14 C13 H13 119.9
O3 C11 C12 120.94(15)
O3 C11 C10 119.22(14)
C10 C11 C12 119.69(16)
O1 C2 C4 109.58(14)
C1 C2 O1 128.38(15)
C1 C2 C4 121.96(16)
C15 C16 H16 119.5
C17 C16 C15 120.91(15)
C17 C16 H16 119.5
N2 C23 H23A 108.5
N2 C23 H23B 108.5
N2 C23 C22 115.12(14)
H23A C23 H23B 107.5
C22 C23 H23A 108.5
C22 C23 H23B 108.5
C11 C10 H10 119.6
C11 C10 C9 120.71(15)
C9 C10 H10 119.6
N1 C8 H8A 109.0
N1 C8 H8B 109.0
N1 C8 C9 112.99(13)
H8A C8 H8B 107.8
C9 C8 H8A 109.0
C9 C8 H8B 109.0
C13 C14 C15 122.58(14)
C9 C14 C15 117.95(14)
C9 C14 C13 119.43(16)
C18 C17 H17 119.3
C16 C17 C18 121.39(14)
C16 C17 H17 119.3
C7 C6 C18 118.61(15)
C7 C6 C5 121.32(14)
C5 C6 C18 120.06(16)
C10 C9 C8 123.84(14)
C10 C9 C14 120.08(15)
C14 C9 C8 116.08(15)
C4 C5 C6 117.21(14)
C4 C5 H5 121.4
C6 C5 H5 121.4
O1 C3 O2 107.80(14)
O1 C3 H3A 110.1
O1 C3 H3B 110.1
O2 C3 H3A 110.1
O2 C3 H3B 110.1
H3A C3 H3B 108.5
N2 C24 H24A 108.8
N2 C24 H24B 108.8
N2 C24 C25 113.72(14)
H24A C24 H24B 107.7
C25 C24 H24A 108.8
C25 C24 H24B 108.8
O3 C19 H19A 109.5
O3 C19 H19B 109.5
O3 C19 H19C 109.5
H19A C19 H19B 109.5
H19A C19 H19C 109.5
H19B C19 H19C 109.5
N2 C26 H26A 108.9
N2 C26 H26B 108.9
N2 C26 C27 113.43(15)
H26A C26 H26B 107.7
C27 C26 H26A 108.9
C27 C26 H26B 108.9
N1 C21 H21A 108.8
N1 C21 H21B 108.8
N1 C21 C22 113.72(13)
H21A C21 H21B 107.7
C22 C21 H21A 108.8
C22 C21 H21B 108.8
O4 C20 H20A 109.5
O4 C20 H20B 109.5
O4 C20 H20C 109.5
H20A C20 H20B 109.5
H20A C20 H20C 109.5
H20B C20 H20C 109.5
C23 C22 H22A 108.5
C23 C22 H22B 108.5
C21 C22 C23 115.13(13)
C21 C22 H22A 108.5
C21 C22 H22B 108.5
H22A C22 H22B 107.5
C26 C27 H27A 109.5
C26 C27 H27B 109.5
C26 C27 H27C 109.5
H27A C27 H27B 109.5
H27A C27 H27C 109.5
H27B C27 H27C 109.5
C24 C25 H25A 109.5
C24 C25 H25B 109.5
C24 C25 H25C 109.5
H25A C25 H25B 109.5
H25A C25 H25C 109.5
H25B C25 H25C 109.5

loop_
_geom_bond_atom_site_label_1
_geom_bond_atom_site_label_2
_geom_bond_distance
O1 C2 1.371(2)
O1 C3 1.433(2)
O2 C4 1.377(2)
O2 C3 1.434(2)
O3 C11 1.378(2)
O3 C19 1.433(2)
O4 C12 1.367(2)
O4 C20 1.429(2)
N1 C7 1.438(2)
N1 C8 1.462(2)
N1 C21 1.476(2)
N2 C23 1.470(2)
N2 C24 1.463(2)
N2 C26 1.472(2)
C15 C7 1.392(2)
C15 C16 1.421(2)
C15 C14 1.473(2)
C12 C13 1.388(2)
C12 C11 1.407(2)
C4 C2 1.410(2)
C4 C5 1.352(2)
C18 C1 1.424(2)
C18 C17 1.414(2)
C18 C6 1.435(2)
C7 C6 1.421(2)
C1 H1 0.9500
C1 C2 1.354(3)
C13 H13 0.9500
C13 C14 1.403(2)
C11 C10 1.384(2)
C16 H16 0.9500
C16 C17 1.366(2)
C23 H23A 0.9900
C23 H23B 0.9900
C23 C22 1.531(2)
C10 H10 0.9500
C10 C9 1.386(2)
C8 H8A 0.9900
C8 H8B 0.9900
C8 C9 1.508(2)
C14 C9 1.400(2)
C17 H17 0.9500
C6 C5 1.426(2)
C5 H5 0.9500
C3 H3A 0.9900
C3 H3B 0.9900
C24 H24A 0.9900
C24 H24B 0.9900
C24 C25 1.518(3)
C19 H19A 0.9800
C19 H19B 0.9800
C19 H19C 0.9800
C26 H26A 0.9900
C26 H26B 0.9900
C26 C27 1.522(3)
C21 H21A 0.9900
C21 H21B 0.9900
C21 C22 1.527(2)
C20 H20A 0.9800
C20 H20B 0.9800
C20 H20C 0.9800
C22 H22A 0.9900
C22 H22B 0.9900
C27 H27A 0.9800
C27 H27B 0.9800
C27 H27C 0.9800
C25 H25A 0.9800
C25 H25B 0.9800
C25 H25C 0.9800

loop_
_geom_torsion_atom_site_label_1
_geom_torsion_atom_site_label_2
_geom_torsion_atom_site_label_3
_geom_torsion_atom_site_label_4
_geom_torsion
O2 C4 C2 O1 0.73(18)
O2 C4 C2 C1 177.87(15)
O2 C4 C5 C6 -177.46(15)
O3 C11 C10 C9 -176.21(15)
O4 C12 C13 C14 177.99(15)
O4 C12 C11 O3 -2.0(2)
O4 C12 C11 C10 -177.65(15)
N1 C7 C6 C18 178.25(13)
N1 C7 C6 C5 -0.3(2)
N1 C8 C9 C10 -140.60(16)
N1 C8 C9 C14 39.6(2)
N1 C21 C22 C23 48.9(2)
N2 C23 C22 C21 52.7(2)
C15 C7 C6 C18 -2.3(2)
C15 C7 C6 C5 179.15(14)
C15 C16 C17 C18 -0.1(2)
C15 C14 C9 C10 178.64(14)
C15 C14 C9 C8 -1.6(2)
C12 C13 C14 C15 -177.91(15)
C12 C13 C14 C9 -0.4(2)
C12 C11 C10 C9 -0.5(3)
C4 O2 C3 O1 -13.93(17)
C18 C1 C2 O1 176.37(15)
C18 C1 C2 C4 -0.2(2)
C18 C6 C5 C4 0.6(2)
C7 N1 C8 C9 -54.19(17)
C7 N1 C21 C22 -174.00(14)
C7 C15 C16 C17 -2.0(2)
C7 C15 C14 C13 156.07(15)
C7 C15 C14 C9 -21.5(2)
C7 C6 C5 C4 179.16(15)
C1 C18 C17 C16 179.82(15)
C1 C18 C6 C7 -178.64(14)
C1 C18 C6 C5 -0.1(2)
C13 C12 C11 O3 176.75(15)
C13 C12 C11 C10 1.1(2)
C13 C14 C9 C10 1.0(2)
C13 C14 C9 C8 -179.19(15)
C11 C12 C13 C14 -0.6(2)
C11 C10 C9 C8 179.68(16)
C11 C10 C9 C14 -0.6(2)
C2 O1 C3 O2 14.35(17)
C2 C4 C5 C6 -1.0(2)
C16 C15 C7 N1 -177.31(13)
C16 C15 C7 C6 3.2(2)
C16 C15 C14 C13 -21.4(2)
C16 C15 C14 C9 161.03(15)
C23 N2 C24 C25 -172.85(14)
C23 N2 C26 C27 70.99(18)
C8 N1 C7 C15 32.50(19)
C8 N1 C7 C6 -148.03(14)
C8 N1 C21 C22 59.02(18)
C14 C15 C7 N1 5.1(2)
C14 C15 C7 C6 -174.35(14)
C14 C15 C16 C17 175.50(15)
C17 C18 C1 C2 -178.87(15)
C17 C18 C6 C7 0.1(2)
C17 C18 C6 C5 178.69(14)
C6 C18 C1 C2 -0.2(2)
C6 C18 C17 C16 1.1(2)
C5 C4 C2 O1 -176.33(15)
C5 C4 C2 C1 0.8(3)
C3 O1 C2 C4 -9.34(17)
C3 O1 C2 C1 173.76(17)
C3 O2 C4 C2 8.21(17)
C3 O2 C4 C5 -174.93(17)
C24 N2 C23 C22 68.35(17)
C24 N2 C26 C27 -166.97(15)
C19 O3 C11 C12 69.3(2)
C19 O3 C11 C10 -115.02(17)
C26 N2 C23 C22 -169.43(14)
C26 N2 C24 C25 65.88(18)
C21 N1 C7 C15 -96.88(18)
C21 N1 C7 C6 82.59(17)
C21 N1 C8 C9 73.19(17)
C20 O4 C12 C13 3.1(2)
C20 O4 C12 C11 -178.21(15)
